data_7711723
loop_
_publ_author_name
'Mishra, Manish Kumar'
'Smetana, Volodymyr'
'Hiti, Ethan A.'
'Wineinger, Hannah B.'
'Qu, Fengrui'
'Mudring, Anja-Verena'
'Rogers, Robin D.'

_publ_section_title
;
 CO2 capture from ambient air via crystallization with tetraalkylammonium
 hydroxides
;
_journal_name_full 'Dalton Transactions'
_journal_paper_doi 10.1039/D2DT02262A
_journal_year 2022
_chemical_formula_sum 'C21 H44 N4 O5'
_chemical_formula_weight 432.60
_space_group_crystal_system orthorhombic
_space_group_IT_number 61
_space_group_name_Hall '-P 2ac 2ab'
_space_group_name_H-M_alt 'P b c a'
_atom_sites_solution_hydrogens mixed
_audit_creation_method SHELXL-2018/3
_audit_update_record
;
2022-05-01 deposited with the CCDC.	2022-10-07 downloaded from the CCDC.
;
_cell_angle_alpha 90
_cell_angle_beta 90
_cell_angle_gamma 90
_cell_formula_units_Z 8
_cell_length_a 16.4219(18)
_cell_length_b 15.5131(14)
_cell_length_c 19.111(2)
_cell_measurement_reflns_used 108669
_cell_measurement_temperature 293(2)
_cell_measurement_theta_max 26.555
_cell_measurement_theta_min 2.466
_cell_volume 4868.6(9)
_computing_structure_refinement 'SHELXL-2018/3 (Sheldrick, 2018)'
_computing_structure_solution 'SHELXT 2014/4 (Sheldrick, 2014)'
_diffrn_ambient_temperature 293(2)
_diffrn_measured_fraction_theta_full 0.998
_diffrn_measured_fraction_theta_max 0.987
_diffrn_measurement_device_type 'Bruker Venture'
_diffrn_radiation_type MoK\a
_diffrn_radiation_wavelength 0.71073
_diffrn_reflns_av_R_equivalents 0.0484
_diffrn_reflns_av_unetI/netI 0.0144
_diffrn_reflns_Laue_measured_fraction_full 0.998
_diffrn_reflns_Laue_measured_fraction_max 0.987
_diffrn_reflns_limit_h_max 20
_diffrn_reflns_limit_h_min -20
_diffrn_reflns_limit_k_max 19
_diffrn_reflns_limit_k_min -19
_diffrn_reflns_limit_l_max 23
_diffrn_reflns_limit_l_min -23
_diffrn_reflns_number 108669
_diffrn_reflns_point_group_measured_fraction_full 0.998
_diffrn_reflns_point_group_measured_fraction_max 0.987
_diffrn_reflns_theta_full 25.242
_diffrn_reflns_theta_max 26.555
_diffrn_reflns_theta_min 2.466
_exptl_absorpt_coefficient_mu 0.084
_exptl_crystal_density_diffrn 1.180
_exptl_crystal_description block
_exptl_crystal_F_000 1904
_refine_diff_density_max 0.564
_refine_diff_density_min -0.685
_refine_diff_density_rms 0.054
_refine_ls_extinction_method none
_refine_ls_goodness_of_fit_ref 1.020
_refine_ls_hydrogen_treatment mixed
_refine_ls_matrix_type full
_refine_ls_number_parameters 290
_refine_ls_number_reflns 5010
_refine_ls_number_restraints 3
_refine_ls_restrained_S_all 1.023
_refine_ls_R_factor_all 0.0548
_refine_ls_R_factor_gt 0.0472
_refine_ls_shift/su_max 0.007
_refine_ls_shift/su_mean 0.000
_refine_ls_structure_factor_coef Fsqd
_refine_ls_weighting_details 'w=1/[\s^2^(Fo^2^)+(0.0843P)^2^+3.6494P] where P=(Fo^2^+2Fc^2^)/3'
_refine_ls_weighting_scheme calc
_refine_ls_wR_factor_gt 0.1364
_refine_ls_wR_factor_ref 0.1448
_reflns_Friedel_coverage 0.000
_reflns_number_gt 4361
_reflns_number_total 5010
_reflns_threshold_expression 'I > 2\s(I)'
_cod_data_source_file d2dt02262a1.cif
_cod_data_source_block s1_a_CCDC1
_cod_database_code 7711723
_shelx_shelxl_version_number 2018/3
_shelx_space_group_comment
;
The symmetry employed for this shelxl refinement is uniquely defined
by the following loop, which should always be used as a source of
symmetry information in preference to the above space-group names.
They are only intended as comments.
;

loop_
_space_group_symop_operation_xyz
'x, y, z'
'-x+1/2, -y, z+1/2'
'x+1/2, -y+1/2, -z'
'-x, y+1/2, -z+1/2'
'-x, -y, -z'
'x-1/2, y, -z-1/2'
'-x-1/2, y-1/2, z'
'x, -y-1/2, z-1/2'

loop_
_atom_site_label
_atom_site_type_symbol
_atom_site_fract_x
_atom_site_fract_y
_atom_site_fract_z
_atom_site_U_iso_or_equiv
_atom_site_adp_type
_atom_site_occupancy
_atom_site_site_symmetry_order
_atom_site_calc_flag
_atom_site_refinement_flags_posn
_atom_site_refinement_flags_adp
_atom_site_refinement_flags_occupancy
_atom_site_disorder_assembly
_atom_site_disorder_group
N4 N -0.15382(7) 0.46043(8) -0.18532(6) 0.0129(3) Uani 1 1 d . . . . .
C5 C 0.01803(10) 0.34646(12) 0.01465(9) 0.0251(4) Uani 1 1 d . . . . .
H5A H 0.023540 0.297786 0.045315 0.038 Uiso 1 1 calc R U . . .
H5B H 0.009962 0.397726 0.041916 0.038 Uiso 1 1 calc R U . . .
H5C H 0.066519 0.352412 -0.012985 0.038 Uiso 1 1 calc R U . . .
C6 C -0.05437(10) 0.33297(11) -0.03308(9) 0.0232(4) Uani 1 1 d . . . . .
H6A H -0.044147 0.283291 -0.062623 0.028 Uiso 1 1 calc R U . . .
H6B H -0.101968 0.320477 -0.004792 0.028 Uiso 1 1 calc R U . . .
C7 C -0.07223(10) 0.41010(10) -0.07895(9) 0.0224(3) Uani 1 1 d . . . . .
H7A H -0.022497 0.428721 -0.101782 0.027 Uiso 1 1 calc R U . . .
H7B H -0.091843 0.457271 -0.050204 0.027 Uiso 1 1 calc R U . . .
C8 C -0.13561(9) 0.38823(9) -0.13389(8) 0.0152(3) Uani 1 1 d . . . . .
H8A H -0.185779 0.372418 -0.110379 0.018 Uiso 1 1 calc R U . . .
H8B H -0.117094 0.338266 -0.159925 0.018 Uiso 1 1 calc R U . . .
C9 C -0.18501(9) 0.54073(9) -0.14826(8) 0.0138(3) Uani 1 1 d . . . . .
H9A H -0.142353 0.562100 -0.117733 0.017 Uiso 1 1 calc R U . . .
H9B H -0.195485 0.584786 -0.183133 0.017 Uiso 1 1 calc R U . . .
C10 C -0.26178(10) 0.52813(10) -0.10509(8) 0.0192(3) Uani 1 1 d . . . . .
H10A H -0.254927 0.479258 -0.073979 0.023 Uiso 1 1 calc R U . . .
H10B H -0.307437 0.516254 -0.135810 0.023 Uiso 1 1 calc R U . . .
C11 C -0.27905(10) 0.60926(11) -0.06227(9) 0.0233(4) Uani 1 1 d . . . . .
H11A H -0.231381 0.623136 -0.034493 0.028 Uiso 1 1 calc R U . . .
H11B H -0.288859 0.657024 -0.093923 0.028 Uiso 1 1 calc R U . . .
C12 C -0.35178(11) 0.59922(12) -0.01411(10) 0.0292(4) Uani 1 1 d . . . . .
H12A H -0.356839 0.649592 0.014745 0.044 Uiso 1 1 calc R U . . .
H12B H -0.344265 0.549418 0.015005 0.044 Uiso 1 1 calc R U . . .
H12C H -0.400287 0.592287 -0.041569 0.044 Uiso 1 1 calc R U . . .
C13 C -0.07666(9) 0.48695(9) -0.22376(8) 0.0155(3) Uani 1 1 d . . . . .
H13A H -0.043183 0.520721 -0.192175 0.019 Uiso 1 1 calc R U . . .
H13B H -0.091674 0.523912 -0.262607 0.019 Uiso 1 1 calc R U . . .
C14 C -0.02576(10) 0.41258(11) -0.25185(10) 0.0254(4) Uani 1 1 d . . . . .
H14A H -0.061249 0.369591 -0.272555 0.030 Uiso 1 1 calc R U . . .
H14B H 0.003734 0.385673 -0.213682 0.030 Uiso 1 1 calc R U . . .
C15 C 0.03479(10) 0.44518(11) -0.30707(9) 0.0241(4) Uani 1 1 d . . . . .
H15A H 0.051484 0.503297 -0.295021 0.029 Uiso 1 1 calc R U . . .
H15B H 0.082882 0.408896 -0.306326 0.029 Uiso 1 1 calc R U . . .
C16 C -0.00027(13) 0.44533(13) -0.37978(10) 0.0341(4) Uani 1 1 d . . . . .
H16A H 0.040713 0.463349 -0.412471 0.051 Uiso 1 1 calc R U . . .
H16B H -0.045525 0.484435 -0.381737 0.051 Uiso 1 1 calc R U . . .
H16C H -0.018389 0.388303 -0.391527 0.051 Uiso 1 1 calc R U . . .
C17 C -0.21705(9) 0.42512(9) -0.23606(8) 0.0148(3) Uani 1 1 d . . . . .
H17A H -0.193431 0.376297 -0.260429 0.018 Uiso 1 1 calc R U . . .
H17B H -0.262899 0.403827 -0.209137 0.018 Uiso 1 1 calc R U . . .
C18 C -0.24887(10) 0.48817(10) -0.29018(8) 0.0182(3) Uani 1 1 d . . . . .
H18A H -0.203502 0.515405 -0.314007 0.022 Uiso 1 1 calc R U . . .
H18B H -0.280451 0.532809 -0.267239 0.022 Uiso 1 1 calc R U . . .
C19 C -0.30210(10) 0.44100(10) -0.34329(8) 0.0197(3) Uani 1 1 d . . . . .
H19A H -0.269654 0.397959 -0.367335 0.024 Uiso 1 1 calc R U . . .
H19B H -0.345751 0.411457 -0.318913 0.024 Uiso 1 1 calc R U . . .
C20 C -0.33832(12) 0.50267(12) -0.39664(9) 0.0294(4) Uani 1 1 d . . . . .
H20A H -0.369690 0.470740 -0.430185 0.044 Uiso 1 1 calc R U . . .
H20B H -0.295264 0.532821 -0.420212 0.044 Uiso 1 1 calc R U . . .
H20C H -0.372888 0.543404 -0.373244 0.044 Uiso 1 1 calc R U . . .
O1 O -0.27158(6) 0.21520(7) -0.25132(5) 0.0163(2) Uani 1 1 d . . . . .
N1 N -0.27580(8) 0.20668(8) -0.36961(6) 0.0139(3) Uani 1 1 d . . . . .
N2 N -0.39568(8) 0.18912(8) -0.30017(7) 0.0168(3) Uani 1 1 d . . . . .
N3 N -0.27797(8) 0.19313(9) -0.48922(7) 0.0200(3) Uani 1 1 d . . . . .
H1 H -0.226772 0.204768 -0.489799 0.024 Uiso 1 1 calc R U . . .
H1# H -0.303318 0.183135 -0.527751 0.024 Uiso 1 1 calc R U . . .
C1 C -0.31868(9) 0.19055(9) -0.42762(8) 0.0150(3) Uani 1 1 d . . . . .
C2 C -0.40198(9) 0.17027(11) -0.42462(8) 0.0202(3) Uani 1 1 d . . . . .
H2 H -0.431815 0.156234 -0.464384 0.024 Uiso 1 1 calc R U . . .
C3 C -0.43638(10) 0.17249(11) -0.35945(8) 0.0207(3) Uani 1 1 d . . . . .
H3 H -0.491949 0.161701 -0.356037 0.025 Uiso 1 1 calc R U . . .
C4 C -0.31414(9) 0.20394(9) -0.30628(8) 0.0136(3) Uani 1 1 d . . . . .
O3 O -0.10746(7) 0.19128(8) -0.24921(6) 0.0212(3) Uani 1 1 d . . . . .
H5 H -0.163(3) 0.201(3) -0.250(2) 0.032 Uiso 0.5 1 d . U P . .
O4 O 0.01302(7) 0.20839(8) -0.31655(6) 0.0208(3) Uani 1 1 d . . . . .
H4A H 0.0375(14) 0.1986(15) -0.2831(13) 0.031 Uiso 1 1 d . U . . .
O5 O -0.11153(7) 0.23487(8) -0.37018(6) 0.0218(3) Uani 1 1 d . . . . .
H6 H -0.168(3) 0.228(3) -0.364(2) 0.033 Uiso 0.5 1 d . U P . .
C21 C -0.06998(11) 0.21087(11) -0.31150(9) 0.0244(4) Uani 1 1 d . . . . .
O2 O -0.34002(7) 0.28117(8) -0.13137(6) 0.0198(3) Uani 1 1 d D . . . .
H2A H -0.3946(6) 0.2658(14) -0.1373(10) 0.030 Uiso 1 1 d D U . . .
H2B H -0.3136(11) 0.2609(13) -0.1711(8) 0.030 Uiso 1 1 d D U . . .

loop_
_atom_site_aniso_label
_atom_site_aniso_U_11
_atom_site_aniso_U_22
_atom_site_aniso_U_33
_atom_site_aniso_U_23
_atom_site_aniso_U_13
_atom_site_aniso_U_12
N4 0.0125(6) 0.0118(6) 0.0144(6) 0.0001(5) 0.0010(5) -0.0007(5)
C5 0.0219(8) 0.0305(9) 0.0229(8) 0.0083(7) -0.0037(7) 0.0001(7)
C6 0.0194(8) 0.0235(8) 0.0267(8) 0.0083(7) -0.0031(7) -0.0018(6)
C7 0.0256(8) 0.0193(8) 0.0224(8) 0.0040(6) -0.0070(7) -0.0019(6)
C8 0.0157(7) 0.0125(7) 0.0175(7) 0.0037(5) 0.0009(6) -0.0004(5)
C9 0.0159(7) 0.0112(7) 0.0145(7) -0.0016(5) -0.0002(6) 0.0000(5)
C10 0.0179(7) 0.0178(7) 0.0219(8) -0.0051(6) 0.0045(6) -0.0016(6)
C11 0.0256(8) 0.0182(8) 0.0262(8) -0.0051(6) 0.0082(7) -0.0002(6)
C12 0.0305(9) 0.0251(9) 0.0319(9) -0.0081(7) 0.0130(8) 0.0001(7)
C13 0.0124(7) 0.0141(7) 0.0201(7) 0.0007(6) 0.0029(6) -0.0028(5)
C14 0.0221(8) 0.0222(8) 0.0319(9) 0.0010(7) 0.0080(7) 0.0030(7)
C15 0.0174(8) 0.0261(8) 0.0289(9) -0.0053(7) 0.0069(7) -0.0035(6)
C16 0.0393(11) 0.0332(10) 0.0298(10) 0.0017(8) -0.0027(8) -0.0086(8)
C17 0.0142(7) 0.0135(7) 0.0166(7) -0.0020(5) -0.0010(6) -0.0025(5)
C18 0.0203(7) 0.0155(7) 0.0189(7) -0.0008(6) -0.0043(6) -0.0019(6)
C19 0.0216(8) 0.0194(7) 0.0181(7) -0.0022(6) -0.0021(6) -0.0038(6)
C20 0.0337(10) 0.0266(9) 0.0279(9) 0.0000(7) -0.0159(8) -0.0041(7)
O1 0.0154(5) 0.0210(5) 0.0126(5) -0.0013(4) 0.0007(4) 0.0000(4)
N1 0.0131(6) 0.0154(6) 0.0134(6) 0.0010(4) 0.0012(5) 0.0010(5)
N2 0.0142(6) 0.0201(6) 0.0162(6) 0.0019(5) 0.0026(5) -0.0013(5)
N3 0.0159(6) 0.0316(7) 0.0126(6) 0.0018(5) 0.0001(5) 0.0002(5)
C1 0.0165(7) 0.0135(7) 0.0149(7) 0.0017(5) -0.0004(6) 0.0031(5)
C2 0.0165(7) 0.0270(8) 0.0170(7) 0.0014(6) -0.0038(6) -0.0032(6)
C3 0.0139(7) 0.0268(8) 0.0214(8) 0.0031(6) 0.0001(6) -0.0037(6)
C4 0.0148(7) 0.0106(6) 0.0154(7) 0.0013(5) 0.0009(5) 0.0004(5)
O3 0.0161(6) 0.0303(6) 0.0171(5) 0.0022(5) -0.0009(4) -0.0015(5)
O4 0.0137(5) 0.0333(7) 0.0154(5) 0.0012(5) -0.0033(4) -0.0014(5)
O5 0.0148(6) 0.0342(7) 0.0165(5) 0.0042(5) -0.0015(4) -0.0025(5)
C21 0.0246(8) 0.0235(8) 0.0250(8) -0.0020(6) -0.0017(7) -0.0009(6)
O2 0.0166(6) 0.0281(6) 0.0148(5) -0.0034(4) -0.0005(4) 0.0008(5)

loop_
_atom_type_symbol
_atom_type_description
_atom_type_scat_dispersion_real
_atom_type_scat_dispersion_imag
_atom_type_scat_source
C C 0.0033 0.0016 'International Tables Vol C Tables 4.2.6.8 and 6.1.1.4'
H H 0.0000 0.0000 'International Tables Vol C Tables 4.2.6.8 and 6.1.1.4'
N N 0.0061 0.0033 'International Tables Vol C Tables 4.2.6.8 and 6.1.1.4'
O O 0.0106 0.0060 'International Tables Vol C Tables 4.2.6.8 and 6.1.1.4'

loop_
_geom_angle_atom_site_label_1
_geom_angle_atom_site_label_2
_geom_angle_atom_site_label_3
_geom_angle
_geom_angle_site_symmetry_1
_geom_angle_site_symmetry_3
_geom_angle_publ_flag
C8 N4 C13 110.34(11) . . ?
C8 N4 C9 111.62(11) . . ?
C13 N4 C9 106.48(10) . . ?
C8 N4 C17 106.32(11) . . ?
C13 N4 C17 110.96(11) . . ?
C9 N4 C17 111.19(11) . . ?
C6 C5 H5A 109.5 . . ?
C6 C5 H5B 109.5 . . ?
H5A C5 H5B 109.5 . . ?
C6 C5 H5C 109.5 . . ?
H5A C5 H5C 109.5 . . ?
H5B C5 H5C 109.5 . . ?
C7 C6 C5 113.12(14) . . ?
C7 C6 H6A 109.0 . . ?
C5 C6 H6A 109.0 . . ?
C7 C6 H6B 109.0 . . ?
C5 C6 H6B 109.0 . . ?
H6A C6 H6B 107.8 . . ?
C6 C7 C8 110.94(13) . . ?
C6 C7 H7A 109.5 . . ?
C8 C7 H7A 109.5 . . ?
C6 C7 H7B 109.5 . . ?
C8 C7 H7B 109.5 . . ?
H7A C7 H7B 108.0 . . ?
C7 C8 N4 114.70(12) . . ?
C7 C8 H8A 108.6 . . ?
N4 C8 H8A 108.6 . . ?
C7 C8 H8B 108.6 . . ?
N4 C8 H8B 108.6 . . ?
H8A C8 H8B 107.6 . . ?
C10 C9 N4 115.26(12) . . ?
C10 C9 H9A 108.5 . . ?
N4 C9 H9A 108.5 . . ?
C10 C9 H9B 108.5 . . ?
N4 C9 H9B 108.5 . . ?
H9A C9 H9B 107.5 . . ?
C9 C10 C11 109.81(13) . . ?
C9 C10 H10A 109.7 . . ?
C11 C10 H10A 109.7 . . ?
C9 C10 H10B 109.7 . . ?
C11 C10 H10B 109.7 . . ?
H10A C10 H10B 108.2 . . ?
C12 C11 C10 112.76(14) . . ?
C12 C11 H11A 109.0 . . ?
C10 C11 H11A 109.0 . . ?
C12 C11 H11B 109.0 . . ?
C10 C11 H11B 109.0 . . ?
H11A C11 H11B 107.8 . . ?
C11 C12 H12A 109.5 . . ?
C11 C12 H12B 109.5 . . ?
H12A C12 H12B 109.5 . . ?
C11 C12 H12C 109.5 . . ?
H12A C12 H12C 109.5 . . ?
H12B C12 H12C 109.5 . . ?
N4 C13 C14 115.00(12) . . ?
N4 C13 H13A 108.5 . . ?
C14 C13 H13A 108.5 . . ?
N4 C13 H13B 108.5 . . ?
C14 C13 H13B 108.5 . . ?
H13A C13 H13B 107.5 . . ?
C13 C14 C15 110.38(14) . . ?
C13 C14 H14A 109.6 . . ?
C15 C14 H14A 109.6 . . ?
C13 C14 H14B 109.6 . . ?
C15 C14 H14B 109.6 . . ?
H14A C14 H14B 108.1 . . ?
C16 C15 C14 112.80(15) . . ?
C16 C15 H15A 109.0 . . ?
C14 C15 H15A 109.0 . . ?
C16 C15 H15B 109.0 . . ?
C14 C15 H15B 109.0 . . ?
H15A C15 H15B 107.8 . . ?
C15 C16 H16A 109.5 . . ?
C15 C16 H16B 109.5 . . ?
H16A C16 H16B 109.5 . . ?
C15 C16 H16C 109.5 . . ?
H16A C16 H16C 109.5 . . ?
H16B C16 H16C 109.5 . . ?
C18 C17 N4 115.94(12) . . ?
C18 C17 H17A 108.3 . . ?
N4 C17 H17A 108.3 . . ?
C18 C17 H17B 108.3 . . ?
N4 C17 H17B 108.3 . . ?
H17A C17 H17B 107.4 . . ?
C17 C18 C19 109.98(13) . . ?
C17 C18 H18A 109.7 . . ?
C19 C18 H18A 109.7 . . ?
C17 C18 H18B 109.7 . . ?
C19 C18 H18B 109.7 . . ?
H18A C18 H18B 108.2 . . ?
C20 C19 C18 111.63(13) . . ?
C20 C19 H19A 109.3 . . ?
C18 C19 H19A 109.3 . . ?
C20 C19 H19B 109.3 . . ?
C18 C19 H19B 109.3 . . ?
H19A C19 H19B 108.0 . . ?
C19 C20 H20A 109.5 . . ?
C19 C20 H20B 109.5 . . ?
H20A C20 H20B 109.5 . . ?
C19 C20 H20C 109.5 . . ?
H20A C20 H20C 109.5 . . ?
H20B C20 H20C 109.5 . . ?
C1 N1 C4 119.10(13) . . ?
C3 N2 C4 116.73(13) . . ?
C1 N3 H1 120.0 . . ?
C1 N3 H1# 120.0 . . ?
H1 N3 H1# 120.0 . . ?
N1 C1 N3 117.08(13) . . ?
N1 C1 C2 121.40(14) . . ?
N3 C1 C2 121.51(14) . . ?
C3 C2 C1 115.70(14) . . ?
C3 C2 H2 122.2 . . ?
C1 C2 H2 122.2 . . ?
N2 C3 C2 124.63(14) . . ?
N2 C3 H3 117.7 . . ?
C2 C3 H3 117.7 . . ?
O1 C4 N2 119.44(13) . . ?
O1 C4 N1 118.28(13) . . ?
N2 C4 N1 122.28(13) . . ?
C21 O3 H5 113(3) . . ?
C21 O4 H4A 117.9(17) . . ?
C21 O5 H6 112(3) . . ?
O5 C21 O4 116.64(14) . . ?
O5 C21 O3 123.26(15) . . ?
O4 C21 O3 120.10(14) . . ?
H2A O2 H2B 105.2(17) . . ?

loop_
_geom_bond_atom_site_label_1
_geom_bond_atom_site_label_2
_geom_bond_distance
_geom_bond_site_symmetry_2
_geom_bond_publ_flag
N4 C8 1.5198(18) . ?
N4 C13 1.5214(18) . ?
N4 C9 1.5218(18) . ?
N4 C17 1.5226(18) . ?
C5 C6 1.513(2) . ?
C5 H5A 0.9600 . ?
C5 H5B 0.9600 . ?
C5 H5C 0.9600 . ?
C6 C7 1.512(2) . ?
C6 H6A 0.9700 . ?
C6 H6B 0.9700 . ?
C7 C8 1.517(2) . ?
C7 H7A 0.9700 . ?
C7 H7B 0.9700 . ?
C8 H8A 0.9700 . ?
C8 H8B 0.9700 . ?
C9 C10 1.519(2) . ?
C9 H9A 0.9700 . ?
C9 H9B 0.9700 . ?
C10 C11 1.528(2) . ?
C10 H10A 0.9700 . ?
C10 H10B 0.9700 . ?
C11 C12 1.516(2) . ?
C11 H11A 0.9700 . ?
C11 H11B 0.9700 . ?
C12 H12A 0.9600 . ?
C12 H12B 0.9600 . ?
C12 H12C 0.9600 . ?
C13 C14 1.522(2) . ?
C13 H13A 0.9700 . ?
C13 H13B 0.9700 . ?
C14 C15 1.536(2) . ?
C14 H14A 0.9700 . ?
C14 H14B 0.9700 . ?
C15 C16 1.504(3) . ?
C15 H15A 0.9700 . ?
C15 H15B 0.9700 . ?
C16 H16A 0.9600 . ?
C16 H16B 0.9600 . ?
C16 H16C 0.9600 . ?
C17 C18 1.516(2) . ?
C17 H17A 0.9700 . ?
C17 H17B 0.9700 . ?
C18 C19 1.526(2) . ?
C18 H18A 0.9700 . ?
C18 H18B 0.9700 . ?
C19 C20 1.519(2) . ?
C19 H19A 0.9700 . ?
C19 H19B 0.9700 . ?
C20 H20A 0.9600 . ?
C20 H20B 0.9600 . ?
C20 H20C 0.9600 . ?
O1 C4 1.2737(18) . ?
N1 C1 1.3371(19) . ?
N1 C4 1.3650(18) . ?
N2 C3 1.340(2) . ?
N2 C4 1.3636(19) . ?
N3 C1 1.3544(19) . ?
N3 H1 0.8600 . ?
N3 H1# 0.8600 . ?
C1 C2 1.405(2) . ?
C2 C3 1.368(2) . ?
C2 H2 0.9300 . ?
C3 H3 0.9300 . ?
O3 C21 1.374(2) . ?
O3 H5 0.92(5) . ?
O4 C21 1.367(2) . ?
O4 H4A 0.77(2) . ?
O5 C21 1.364(2) . ?
O5 H6 0.94(5) . ?
O2 H2A 0.935(9) . ?
O2 H2B 0.929(9) . ?

loop_
_geom_torsion_atom_site_label_1
_geom_torsion_atom_site_label_2
_geom_torsion_atom_site_label_3
_geom_torsion_atom_site_label_4
_geom_torsion
_geom_torsion_site_symmetry_1
_geom_torsion_site_symmetry_2
_geom_torsion_site_symmetry_3
_geom_torsion_site_symmetry_4
_geom_torsion_publ_flag
C5 C6 C7 C8 170.46(14) . . . . ?
C6 C7 C8 N4 -176.50(13) . . . . ?
C13 N4 C8 C7 58.66(16) . . . . ?
C9 N4 C8 C7 -59.53(16) . . . . ?
C17 N4 C8 C7 179.07(12) . . . . ?
C8 N4 C9 C10 -58.45(16) . . . . ?
C13 N4 C9 C10 -178.93(12) . . . . ?
C17 N4 C9 C10 60.09(15) . . . . ?
N4 C9 C10 C11 171.50(13) . . . . ?
C9 C10 C11 C12 -176.16(14) . . . . ?
C8 N4 C13 C14 46.47(17) . . . . ?
C9 N4 C13 C14 167.77(13) . . . . ?
C17 N4 C13 C14 -71.11(16) . . . . ?
N4 C13 C14 C15 163.13(13) . . . . ?
C13 C14 C15 C16 -88.65(18) . . . . ?
C8 N4 C17 C18 176.38(12) . . . . ?
C13 N4 C17 C18 -63.62(16) . . . . ?
C9 N4 C17 C18 54.70(16) . . . . ?
N4 C17 C18 C19 172.05(12) . . . . ?
C17 C18 C19 C20 177.45(14) . . . . ?
C4 N1 C1 N3 -179.35(13) . . . . ?
C4 N1 C1 C2 -0.5(2) . . . . ?
N1 C1 C2 C3 3.1(2) . . . . ?
N3 C1 C2 C3 -178.04(15) . . . . ?
C4 N2 C3 C2 -0.6(2) . . . . ?
C1 C2 C3 N2 -2.6(2) . . . . ?
C3 N2 C4 O1 -176.01(13) . . . . ?
C3 N2 C4 N1 3.6(2) . . . . ?
C1 N1 C4 O1 176.54(13) . . . . ?
C1 N1 C4 N2 -3.0(2) . . . . ?
